data_7021584
loop_
_publ_author_name
'Gildea, Louise F.'
'Batsanov, Andrei S.'
'Williams, J. A. Gareth'

_publ_section_title
;
 Bright orange/red-emitting rhodium(iii) and iridium(iii) complexes:
 tridentate N^C^N-cyclometallating ligands lead to high luminescence
 efficiencies.
;
_journal_issue 29
_journal_name_full 'Dalton transactions (Cambridge, England : 2003)'
_journal_page_first 10388
_journal_page_last 10393
_journal_paper_doi 10.1039/c3dt51211h
_journal_volume 42
_journal_year 2013
_chemical_formula_moiety 'C35 H23 Cl Ir N3, 1.67(C H4 O), 0.67(H2 O)'
_chemical_formula_sum 'C36.67 H31 Cl Ir N3 O2.33'
_chemical_formula_weight 778.63
_chemical_name_systematic
;
 ?
;
_space_group_crystal_system monoclinic
_space_group_IT_number 8
_space_group_name_Hall 'I -2y'
_space_group_name_H-M_alt 'I 1 m 1'
_symmetry_space_group_name_Hall 'I -2y'
_symmetry_space_group_name_H-M 'I 1 m 1'
_atom_sites_solution_hydrogens geom
_atom_sites_solution_primary direct
_atom_sites_solution_secondary difmap
_audit_creation_date 2013-05-04
_audit_creation_method
;
  Olex2 1.2-alpha
  (compiled Apr 23 2013 17:54:37, GUI svn.r4466)
;
_cell_angle_alpha 90
_cell_angle_beta 104.476(13)
_cell_angle_gamma 90
_cell_formula_units_Z 6
_cell_length_a 10.6873(11)
_cell_length_b 32.019(4)
_cell_length_c 14.1789(19)
_cell_measurement_reflns_used 5305
_cell_measurement_temperature 120
_cell_measurement_theta_max 24.948
_cell_measurement_theta_min 2.497
_cell_volume 4697.9(10)
_computing_cell_refinement 'SAINT v7.46A (Bruker, 2008)'
_computing_data_collection 'SMART v5.630 (Bruker, 2003)'
_computing_data_reduction 'SAINT v7.46A (Bruker, 2008)'
_computing_molecular_graphics
;
O. V. Dolomanov, L. J. Bourhis, R. J. Gildea, J. A. K. Howard and H. Puschmann,
OLEX2: a complete structure solution, refinement and analysis program.
J. Appl. Cryst. (2009). 42, 339-341.
;
_computing_publication_material
;
O. V. Dolomanov, L. J. Bourhis, R. J. Gildea, J. A. K. Howard and H. Puschmann,
OLEX2: a complete structure solution, refinement and analysis program.
J. Appl. Cryst. (2009). 42, 339-341.
;
_computing_structure_refinement
;
SHELXL-2013/2, G.M. Sheldrick, Acta Cryst. (2008). A64, 112-122
;
_diffrn_ambient_temperature 120
_diffrn_detector 'CCD area detector'
_diffrn_detector_area_resol_mean 7.9
_diffrn_detector_type 'Bruker SMART CCD 1000 area detector'
_diffrn_measured_fraction_theta_full 0.999
_diffrn_measured_fraction_theta_max 1.000
_diffrn_measurement_device 'three-circle diffractometer'
_diffrn_measurement_device_type 'Bruker SMART CCD 1000 area detector'
_diffrn_measurement_method '\w scans'
_diffrn_radiation_monochromator graphite
_diffrn_radiation_probe x-ray
_diffrn_radiation_type MoK\a
_diffrn_radiation_wavelength 0.71073
_diffrn_radiation_xray_symbol K-L~3~
_diffrn_reflns_av_R_equivalents 0.0561
_diffrn_reflns_av_unetI/netI 0.1076
_diffrn_reflns_Laue_measured_fraction_full 0.999
_diffrn_reflns_Laue_measured_fraction_max 1.000
_diffrn_reflns_limit_h_max 11
_diffrn_reflns_limit_h_min -12
_diffrn_reflns_limit_k_max 25
_diffrn_reflns_limit_k_min -38
_diffrn_reflns_limit_l_max 16
_diffrn_reflns_limit_l_min -16
_diffrn_reflns_number 13063
_diffrn_reflns_point_group_measured_fraction_full 0.921
_diffrn_reflns_point_group_measured_fraction_max 0.921
_diffrn_reflns_theta_full 24.988
_diffrn_reflns_theta_max 24.988
_diffrn_reflns_theta_min 1.614
_diffrn_source 'sealed X-ray tube'
_diffrn_source_current 35.0
_diffrn_source_power 1.75
_diffrn_source_target Mo
_diffrn_source_voltage 50.0
_exptl_absorpt_coefficient_mu 4.388
_exptl_absorpt_correction_T_max 0.4285
_exptl_absorpt_correction_T_min 0.2916
_exptl_absorpt_correction_type multi-scan
_exptl_absorpt_process_details
;
SADABS-2008/1 (Bruker,2008) was used for absorption correction.
R(int) was 0.1031 before and 0.0732 after correction.
The Ratio of minimum to maximum transmission is 0.6805.
The \l/2 correction factor is 0.0015.
;
_exptl_crystal_colour red
_exptl_crystal_density_diffrn 1.651
_exptl_crystal_density_method 'not measured'
_exptl_crystal_F_000 2308
_exptl_crystal_size_max 0.2
_exptl_crystal_size_mid 0.1
_exptl_crystal_size_min 0.01
_refine_diff_density_max 1.268
_refine_diff_density_min -1.245
_refine_diff_density_rms 0.168
_refine_ls_abs_structure_details
;
 Flack x determined using 2363 quotients [(I+)-(I-)]/[(I+)+(I-)]
 (Parsons and Flack (2004), Acta Cryst. A60, s61), Hooft y=0.022(13).
;
_refine_ls_abs_structure_Flack 0.032(12)
_refine_ls_extinction_method none
_refine_ls_goodness_of_fit_ref 1.024
_refine_ls_hydrogen_treatment mixed
_refine_ls_matrix_type full
_refine_ls_number_parameters 635
_refine_ls_number_reflns 7756
_refine_ls_number_restraints 381
_refine_ls_restrained_S_all 1.004
_refine_ls_R_factor_all 0.0754
_refine_ls_R_factor_gt 0.0504
_refine_ls_shift/su_max 0.003
_refine_ls_shift/su_mean 0.000
_refine_ls_structure_factor_coef Fsqd
_refine_ls_weighting_details
;
 w=1/[\s^2^(Fo^2^)+(0.0326P)^2^]
 where P=(Fo^2^+2Fc^2^)/3
;
_refine_ls_weighting_scheme calc
_refine_ls_wR_factor_gt 0.0972
_refine_ls_wR_factor_ref 0.1080
_reflns_Friedel_coverage 0.839
_reflns_Friedel_fraction_full 0.842
_reflns_Friedel_fraction_max 0.842
_reflns_number_gt 6214
_reflns_number_total 7756
_reflns_threshold_expression 'I > 2\s(I)'
_cod_data_source_file c3dt51211h.txt
_cod_data_source_block 2b
_cod_database_code 7021584
_olex2_refinement_description
;
1. Fixed Uiso
 At 1.2 times of:
  All C(H) groups
 At 1.5 times of:
  All C(H,H,H) groups, All O(H) groups
2. Restrained distances
 C4-H4 = C6-H6 = C9-H9 = C18-H18
 0.96 with sigma of 0.02
3. Others
 Fixed Sof: O3(0.5) C62(0.5) H62A(0.5) H62B(0.5) H62C(0.5)
4.a Riding coordinates:
 C5(H5), C10(H10), C11(H11), C12(H12), C14(H14), C15(H15), C19(H19), C20(H20),
 C21(H21), C23(H23), C24(H24), C26(H26), C27(H27), C28(H28), C29(H29), C32(H32),
  C33(H33), C34(H34), C35(H35), C38(H38), C42(H42), C43(H43), C44(H44),
 C45(H45), C47(H47), C48(H48), C50(H50), C51(H51), C52(H52), C53(H53), C56(H56),
  C57(H57), C58(H58), C59(H59), C60(H60A,H60B,H60C), O2(H2), C61(H61A,H61B,
 H61C), C62(H62A,H62B,H62C)
4.b Aromatic/amide H refined with riding coordinates:
 C39(H39)
;
_shelx_space_group_comment
;
The symmetry employed for this shelxl refinement is uniquely defined
by the following loop, which should always be used as a source of
symmetry information in preference to the above space-group names.
They are only intended as comments.
;
_shelxl_version_number 2013-2

loop_
_space_group_symop_operation_xyz
'x, y, z'
'x, -y, z'
'x+1/2, y+1/2, z+1/2'
'x+1/2, -y+1/2, z+1/2'

loop_
_atom_site_label
_atom_site_type_symbol
_atom_site_fract_x
_atom_site_fract_y
_atom_site_fract_z
_atom_site_U_iso_or_equiv
_atom_site_adp_type
_atom_site_occupancy
_atom_site_site_symmetry_order
_atom_site_calc_flag
_atom_site_refinement_flags_posn
_atom_site_refinement_flags_adp
_atom_site_refinement_flags_occupancy
Ir1 Ir 0.40808(6) 0.80159(2) 0.13800(5) 0.02662(19) Uani 1 1 d . . .
Cl1 Cl 0.1857(7) 0.80618(16) 0.1569(5) 0.0393(17) Uani 1 1 d . . .
N1 N 0.3511(13) 0.8326(4) 0.0085(10) 0.026(3) Uani 1 1 d . U .
N2 N 0.4467(16) 0.7527(5) 0.2358(13) 0.035(4) Uani 1 1 d . . .
N3 N 0.4700(16) 0.8547(5) 0.2350(11) 0.037(4) Uani 1 1 d . U .
C1 C 0.344(2) 0.7626(6) -0.0521(13) 0.030(5) Uani 1 1 d . . .
C2 C 0.3736(19) 0.7548(6) 0.0478(14) 0.028(4) Uani 1 1 d . U .
C3 C 0.389(2) 0.7146(6) 0.0904(16) 0.036(5) Uani 1 1 d . U .
C4 C 0.388(2) 0.6808(6) 0.0250(15) 0.040(5) Uani 1 1 d D U .
H4 H 0.399(19) 0.6520(19) 0.044(12) 0.048 Uiso 1 1 d D U .
C5 C 0.366(3) 0.6887(7) -0.0718(16) 0.057(7) Uani 1 1 d . U .
H5 H 0.3640 0.6657 -0.1156 0.068 Uiso 1 1 d R U .
C6 C 0.345(3) 0.7288(6) -0.1107(16) 0.051(6) Uani 1 1 d D U .
H6 H 0.36(2) 0.738(6) -0.171(8) 0.061 Uiso 1 1 d D U .
C7 C 0.3278(17) 0.8085(5) -0.0726(13) 0.026(4) Uani 1 1 d . U .
C8 C 0.2860(19) 0.8281(6) -0.1672(13) 0.029(4) Uani 1 1 d . U .
C9 C 0.255(2) 0.8059(7) -0.2561(15) 0.044(5) Uani 1 1 d D U .
H9 H 0.228(18) 0.778(2) -0.249(13) 0.053 Uiso 1 1 d D U .
C10 C 0.214(2) 0.8261(7) -0.3450(15) 0.048(6) Uani 1 1 d . U .
H10 H 0.1947 0.8101 -0.4042 0.058 Uiso 1 1 d R U .
C11 C 0.205(2) 0.8707(7) -0.3485(15) 0.048(6) Uani 1 1 d . U .
H11 H 0.1791 0.8853 -0.4094 0.057 Uiso 1 1 d R U .
C12 C 0.2334(19) 0.8922(6) -0.2622(13) 0.036(4) Uani 1 1 d . U .
H12 H 0.2249 0.9221 -0.2623 0.043 Uiso 1 1 d R U .
C13 C 0.2727(17) 0.8716(5) -0.1724(13) 0.026(4) Uani 1 1 d . U .
C14 C 0.3009(18) 0.8946(5) -0.0863(13) 0.030(4) Uani 1 1 d . U .
H14 H 0.2872 0.9243 -0.0888 0.035 Uiso 1 1 d R U .
C15 C 0.3394(18) 0.8753(5) 0.0011(13) 0.032(4) Uani 1 1 d . U .
H15 H 0.3620 0.8920 0.0590 0.038 Uiso 1 1 d R U .
C16 C 0.421(2) 0.7143(6) 0.1955(14) 0.029(5) Uani 1 1 d . . .
C17 C 0.426(2) 0.6793(6) 0.2597(14) 0.029(5) Uani 1 1 d . . .
C18 C 0.379(2) 0.6391(6) 0.2245(15) 0.039(5) Uani 1 1 d D . .
H18 H 0.336(16) 0.632(6) 0.159(5) 0.047 Uiso 1 1 d D U .
C19 C 0.394(2) 0.6049(7) 0.2871(17) 0.044(6) Uani 1 1 d . . .
H19 H 0.3649 0.5779 0.2608 0.053 Uiso 1 1 d R U .
C20 C 0.450(2) 0.6088(7) 0.3838(17) 0.042(6) Uani 1 1 d . . .
H20 H 0.4656 0.5846 0.4251 0.051 Uiso 1 1 d R U .
C21 C 0.494(2) 0.6485(6) 0.4212(16) 0.045(5) Uani 1 1 d . . .
H21 H 0.5247 0.6512 0.4905 0.053 Uiso 1 1 d R U .
C22 C 0.4782(19) 0.6840(7) 0.3620(14) 0.033(5) Uani 1 1 d . . .
C23 C 0.514(2) 0.7248(6) 0.3976(14) 0.037(5) Uani 1 1 d . . .
H23 H 0.5581 0.7285 0.4650 0.045 Uiso 1 1 d R U .
C24 C 0.489(2) 0.7580(7) 0.3337(16) 0.038(6) Uani 1 1 d . . .
H24 H 0.5000 0.7856 0.3609 0.046 Uiso 1 1 d R U .
C25 C 0.596(2) 0.8054(6) 0.1301(15) 0.026(4) Uani 1 1 d . U .
C26 C 0.657(2) 0.7816(6) 0.0777(14) 0.037(4) Uani 1 1 d . U .
H26 H 0.6097 0.7593 0.0395 0.045 Uiso 1 1 d R U .
C27 C 0.785(2) 0.7889(7) 0.0788(16) 0.047(5) Uani 1 1 d . U .
H27 H 0.8282 0.7712 0.0423 0.056 Uiso 1 1 d R U .
C28 C 0.848(2) 0.8240(7) 0.1303(15) 0.051(5) Uani 1 1 d . U .
H28 H 0.9370 0.8292 0.1306 0.061 Uiso 1 1 d R U .
C29 C 0.791(2) 0.8491(7) 0.1818(15) 0.049(5) Uani 1 1 d . U .
H29 H 0.8352 0.8727 0.2167 0.059 Uiso 1 1 d R U .
C30 C 0.6616(18) 0.8409(6) 0.1845(12) 0.034(4) Uani 1 1 d . U .
C31 C 0.5931(19) 0.8659(5) 0.2409(12) 0.034(4) Uani 1 1 d . U .
C32 C 0.645(3) 0.8985(7) 0.3045(15) 0.058(6) Uani 1 1 d . U .
H32 H 0.7351 0.9055 0.3163 0.070 Uiso 1 1 d R U .
C33 C 0.568(3) 0.9205(7) 0.3522(18) 0.065(6) Uani 1 1 d . U .
H33 H 0.6032 0.9432 0.3949 0.078 Uiso 1 1 d R U .
C34 C 0.444(3) 0.9097(7) 0.3427(16) 0.055(5) Uani 1 1 d . U .
H34 H 0.3881 0.9257 0.3725 0.066 Uiso 1 1 d R U .
C35 C 0.401(2) 0.8753(6) 0.2829(14) 0.043(5) Uani 1 1 d . U .
H35 H 0.3136 0.8666 0.2787 0.052 Uiso 1 1 d R U .
Ir2 Ir 0.09205(9) 0.5000 0.36159(7) 0.0240(3) Uani 1 2 d S T P
Cl2 Cl 0.3199(8) 0.5000 0.3548(6) 0.0308(19) Uani 1 2 d S T P
N4 N 0.0817(14) 0.5628(4) 0.3365(10) 0.027(3) Uani 1 1 d . U .
N5 N 0.142(2) 0.5000 0.5171(14) 0.029(4) Uani 1 2 d S TU P
C36 C 0.030(3) 0.5000 0.2202(18) 0.033(6) Uani 1 2 d S TU P
C37 C -0.0089(18) 0.5394(5) 0.1745(13) 0.024(4) Uani 1 1 d . U .
C38 C -0.088(2) 0.5374(6) 0.0787(13) 0.038(5) Uani 1 1 d . U .
H38 H -0.1149 0.5627 0.0431 0.045 Uiso 1 1 d R U .
C39 C -0.129(3) 0.5000 0.034(2) 0.055(9) Uani 1 2 d S TU P
H39 H -0.1876 0.5000 -0.0290 0.066 Uiso 1 2 calc R U P
C40 C 0.040(2) 0.5750(6) 0.2415(14) 0.035(4) Uani 1 1 d . U .
C41 C 0.049(2) 0.6164(6) 0.2128(16) 0.039(5) Uani 1 1 d . U .
C42 C 0.035(2) 0.6296(7) 0.1151(18) 0.053(6) Uani 1 1 d . U .
H42 H 0.0178 0.6086 0.0650 0.063 Uiso 1 1 d R U .
C43 C 0.047(2) 0.6708(7) 0.0905(19) 0.056(6) Uani 1 1 d . U .
H43 H 0.0299 0.6798 0.0238 0.068 Uiso 1 1 d R U .
C44 C 0.073(3) 0.6990(9) 0.163(2) 0.068(6) Uani 1 1 d . U .
H44 H 0.0858 0.7276 0.1467 0.082 Uiso 1 1 d R U .
C45 C 0.093(2) 0.6903(6) 0.2585(19) 0.056(6) Uani 1 1 d . U .
H45 H 0.1131 0.7118 0.3070 0.068 Uiso 1 1 d R U .
C46 C 0.087(2) 0.6471(6) 0.2856(16) 0.041(4) Uani 1 1 d . U .
C47 C 0.1206(18) 0.6346(5) 0.3843(14) 0.039(4) Uani 1 1 d . U .
H47 H 0.1405 0.6549 0.4358 0.047 Uiso 1 1 d R U .
C48 C 0.121(2) 0.5933(6) 0.4059(14) 0.039(5) Uani 1 1 d . U .
H48 H 0.1549 0.5845 0.4721 0.047 Uiso 1 1 d R U .
C49 C -0.078(3) 0.5000 0.391(2) 0.035(6) Uani 1 2 d S TU P
C50 C -0.205(3) 0.5000 0.3213(19) 0.035(5) Uani 1 2 d S TU P
H50 H -0.2072 0.5000 0.2532 0.042 Uiso 1 2 d R U P
C51 C -0.321(3) 0.5000 0.3492(19) 0.034(5) Uani 1 2 d S TU P
H51 H -0.4020 0.5000 0.3005 0.040 Uiso 1 2 d R U P
C52 C -0.321(3) 0.5000 0.4449(19) 0.036(5) Uani 1 2 d S TU P
H52 H -0.3987 0.5000 0.4667 0.043 Uiso 1 2 d R U P
C53 C -0.201(3) 0.5000 0.516(2) 0.038(5) Uani 1 2 d S TU P
H53 H -0.1949 0.5000 0.5848 0.045 Uiso 1 2 d R U P
C54 C -0.082(3) 0.5000 0.4880(17) 0.026(4) Uani 1 2 d S TU P
C55 C 0.042(2) 0.5000 0.5600(16) 0.025(4) Uani 1 2 d S TU P
C56 C 0.058(3) 0.5000 0.6591(17) 0.037(6) Uani 1 2 d S TU P
H56 H -0.0151 0.5000 0.6865 0.044 Uiso 1 2 d R U P
C57 C 0.180(3) 0.5000 0.719(2) 0.043(6) Uani 1 2 d S TU P
H57 H 0.1927 0.5000 0.7881 0.052 Uiso 1 2 d R U P
C58 C 0.286(3) 0.5000 0.6765(18) 0.044(7) Uani 1 2 d S TU P
H58 H 0.3724 0.5000 0.7168 0.053 Uiso 1 2 d R U P
C59 C 0.263(3) 0.5000 0.5760(17) 0.033(6) Uani 1 2 d S TU P
H59 H 0.3367 0.5000 0.5492 0.040 Uiso 1 2 d R U P
O1 O 0.134(3) 0.9587(7) 0.2292(17) 0.125(9) Uani 1 1 d . . .
C60 C 0.085(3) 0.9331(8) 0.1438(19) 0.085(10) Uani 1 1 d . . .
H60A H 0.0536 0.9510 0.0867 0.128 Uiso 1 1 d R U .
H60B H 0.0131 0.9159 0.1539 0.128 Uiso 1 1 d R U .
H60C H 0.1537 0.9149 0.1334 0.128 Uiso 1 1 d R U .
O2 O 0.123(2) 0.8393(7) 0.3412(18) 0.114(7) Uani 1 1 d . . .
H2 H 0.1141 0.8332 0.2824 0.170 Uiso 1 1 d R U .
C61 C 0.205(5) 0.8067(12) 0.404(2) 0.150(18) Uani 1 1 d . . .
H61A H 0.2786 0.7997 0.3777 0.225 Uiso 1 1 d R U .
H61B H 0.1533 0.7815 0.4060 0.225 Uiso 1 1 d R U .
H61C H 0.2365 0.8177 0.4705 0.225 Uiso 1 1 d R U .
O3 O -0.092(5) 0.9571(10) 0.456(3) 0.099(14) Uani 0.5 1 d . . P
C62 C -0.124(7) 0.950(2) 0.543(4) 0.10(2) Uiso 0.5 1 d . . P
H62A H -0.1922 0.9696 0.5465 0.147 Uiso 0.5 1 d R U P
H62B H -0.0491 0.9541 0.5981 0.147 Uiso 0.5 1 d R U P
H62C H -0.1563 0.9211 0.5450 0.147 Uiso 0.5 1 d R U P
O4 O 0.108(4) 0.9225(8) 0.3923(17) 0.212(19) Uani 1 1 d . . .

loop_
_atom_site_aniso_label
_atom_site_aniso_U_11
_atom_site_aniso_U_22
_atom_site_aniso_U_33
_atom_site_aniso_U_23
_atom_site_aniso_U_13
_atom_site_aniso_U_12
Ir1 0.0246(4) 0.0193(4) 0.0330(4) 0.0001(4) 0.0016(3) 0.0007(4)
Cl1 0.032(4) 0.034(3) 0.050(4) 0.001(2) 0.008(3) 0.004(2)
N1 0.021(8) 0.020(6) 0.035(7) 0.005(5) 0.004(6) 0.006(5)
N2 0.018(10) 0.036(10) 0.047(11) 0.004(8) 0.000(8) 0.008(7)
N3 0.038(7) 0.026(8) 0.044(9) 0.003(6) 0.004(6) -0.004(6)
C1 0.041(13) 0.020(10) 0.029(10) -0.003(8) 0.006(9) -0.001(8)
C2 0.024(12) 0.019(8) 0.036(10) -0.011(7) 0.000(9) 0.001(7)
C3 0.032(14) 0.023(8) 0.045(9) -0.004(7) -0.004(8) 0.003(7)
C4 0.043(14) 0.024(8) 0.045(8) -0.003(6) -0.003(8) 0.003(8)
C5 0.10(2) 0.021(9) 0.040(9) -0.008(7) 0.002(9) 0.004(9)
C6 0.08(2) 0.019(9) 0.053(12) -0.002(8) 0.023(12) 0.016(9)
C7 0.018(9) 0.027(7) 0.033(6) 0.001(5) 0.005(6) 0.004(6)
C8 0.023(11) 0.026(7) 0.036(6) 0.003(5) 0.002(6) -0.001(6)
C9 0.058(15) 0.031(9) 0.038(7) -0.002(6) 0.001(7) -0.007(8)
C10 0.062(17) 0.040(9) 0.033(8) 0.001(6) -0.007(8) -0.014(8)
C11 0.059(17) 0.037(9) 0.039(8) 0.002(6) -0.002(8) -0.011(8)
C12 0.035(12) 0.025(8) 0.042(7) 0.004(5) -0.002(6) -0.014(7)
C13 0.010(9) 0.024(6) 0.042(6) 0.001(5) 0.002(6) -0.002(5)
C14 0.025(10) 0.018(7) 0.042(7) 0.001(5) 0.001(6) 0.000(6)
C15 0.031(11) 0.020(7) 0.042(8) -0.001(5) 0.005(7) 0.009(6)
C16 0.032(13) 0.027(11) 0.028(11) -0.001(9) 0.008(9) 0.007(9)
C17 0.031(13) 0.025(11) 0.039(12) -0.002(9) 0.021(10) -0.004(9)
C18 0.036(14) 0.030(12) 0.044(12) 0.016(10) -0.005(10) 0.004(9)
C19 0.034(14) 0.037(13) 0.065(15) -0.009(11) 0.020(11) -0.007(10)
C20 0.033(13) 0.028(12) 0.065(16) 0.011(11) 0.009(11) -0.003(10)
C21 0.035(13) 0.039(13) 0.056(13) 0.015(10) 0.006(10) 0.001(10)
C22 0.020(11) 0.034(12) 0.041(12) 0.001(9) 0.002(9) 0.000(8)
C23 0.039(14) 0.034(12) 0.031(11) -0.004(9) -0.005(9) -0.005(9)
C24 0.046(16) 0.030(13) 0.045(13) -0.012(10) 0.025(11) -0.012(10)
C25 0.029(9) 0.028(8) 0.020(8) 0.019(6) 0.004(7) 0.001(6)
C26 0.037(9) 0.036(9) 0.042(9) 0.014(7) 0.017(7) 0.008(7)
C27 0.035(9) 0.048(10) 0.060(11) 0.027(8) 0.017(8) 0.010(7)
C28 0.033(9) 0.060(11) 0.059(11) 0.023(8) 0.010(8) 0.005(7)
C29 0.035(8) 0.055(10) 0.056(11) 0.016(8) 0.007(7) -0.004(7)
C30 0.033(8) 0.034(8) 0.033(8) 0.015(6) 0.002(6) -0.005(6)
C31 0.035(8) 0.028(8) 0.035(8) 0.014(6) 0.000(6) -0.003(6)
C32 0.063(11) 0.050(10) 0.056(11) -0.007(9) 0.004(8) -0.018(8)
C33 0.079(12) 0.050(11) 0.062(12) -0.012(10) 0.012(10) -0.019(9)
C34 0.078(12) 0.037(10) 0.049(11) -0.008(9) 0.013(9) -0.009(8)
C35 0.048(10) 0.033(9) 0.045(10) -0.001(7) 0.007(8) 0.002(7)
Ir2 0.0268(7) 0.0157(5) 0.0272(6) 0.000 0.0027(5) 0.000
Cl2 0.027(5) 0.021(4) 0.045(5) 0.000 0.008(4) 0.000
N4 0.022(8) 0.019(6) 0.037(6) -0.001(5) 0.001(5) -0.002(5)
N5 0.034(8) 0.027(12) 0.021(8) 0.000 -0.003(6) 0.000
C36 0.038(15) 0.028(9) 0.034(11) 0.000 0.009(10) 0.000
C37 0.023(9) 0.024(7) 0.028(7) 0.005(5) 0.009(6) -0.001(5)
C38 0.044(11) 0.033(9) 0.033(7) 0.004(6) 0.003(7) -0.003(7)
C39 0.08(2) 0.029(11) 0.041(13) 0.000 -0.015(13) 0.000
C40 0.040(12) 0.020(6) 0.040(7) 0.004(5) 0.001(6) 0.003(6)
C41 0.030(12) 0.021(7) 0.065(8) 0.011(5) 0.010(7) 0.005(6)
C42 0.052(16) 0.036(9) 0.065(9) 0.021(7) 0.006(8) 0.001(8)
C43 0.041(15) 0.042(9) 0.080(11) 0.028(7) 0.003(10) 0.001(9)
C44 0.062(17) 0.044(10) 0.092(11) 0.025(8) 0.008(10) -0.004(10)
C45 0.049(15) 0.026(8) 0.089(11) 0.013(7) 0.009(9) -0.003(7)
C46 0.025(11) 0.028(7) 0.071(8) 0.003(6) 0.013(7) -0.005(6)
C47 0.031(12) 0.018(7) 0.065(9) -0.008(6) 0.006(7) -0.007(6)
C48 0.044(13) 0.022(7) 0.044(8) -0.008(6) -0.001(8) -0.008(7)
C49 0.053(12) 0.016(14) 0.031(9) 0.000 0.004(7) 0.000
C50 0.048(11) 0.023(13) 0.031(10) 0.000 0.003(8) 0.000
C51 0.049(12) 0.007(12) 0.042(10) 0.000 0.007(8) 0.000
C52 0.046(11) 0.018(13) 0.043(10) 0.000 0.009(8) 0.000
C53 0.043(9) 0.029(14) 0.039(10) 0.000 0.008(7) 0.000
C54 0.038(8) 0.005(11) 0.031(8) 0.000 0.001(6) 0.000
C55 0.038(8) 0.006(10) 0.027(7) 0.000 0.002(6) 0.000
C56 0.041(11) 0.041(16) 0.024(8) 0.000 -0.001(6) 0.000
C57 0.047(11) 0.047(18) 0.030(9) 0.000 -0.002(7) 0.000
C58 0.043(12) 0.057(19) 0.023(9) 0.000 -0.007(7) 0.000
C59 0.033(10) 0.036(15) 0.025(9) 0.000 -0.005(7) 0.000
O1 0.15(3) 0.084(17) 0.117(19) -0.044(14) 0.001(16) 0.026(15)
C60 0.13(3) 0.060(19) 0.07(2) 0.024(15) 0.048(19) 0.028(18)
O2 0.092(19) 0.116(19) 0.14(2) -0.031(15) 0.038(14) -0.013(14)
C61 0.25(6) 0.15(4) 0.06(2) 0.03(2) 0.05(3) -0.02(4)
O3 0.15(4) 0.05(2) 0.09(3) -0.020(18) 0.02(3) -0.04(2)
O4 0.41(6) 0.09(2) 0.10(2) 0.006(15) 0.00(3) -0.03(3)

loop_
_atom_type_symbol
_atom_type_description
_atom_type_scat_dispersion_real
_atom_type_scat_dispersion_imag
_atom_type_scat_source
C C 0.0033 0.0016 'International Tables Vol C Tables 4.2.6.8 and 6.1.1.4'
H H 0.0000 0.0000 'International Tables Vol C Tables 4.2.6.8 and 6.1.1.4'
N N 0.0061 0.0033 'International Tables Vol C Tables 4.2.6.8 and 6.1.1.4'
O O 0.0106 0.0060 'International Tables Vol C Tables 4.2.6.8 and 6.1.1.4'
Cl Cl 0.1484 0.1585 'International Tables Vol C Tables 4.2.6.8 and 6.1.1.4'
Ir Ir -1.4442 7.9887 'International Tables Vol C Tables 4.2.6.8 and 6.1.1.4'

loop_
_geom_angle_atom_site_label_1
_geom_angle_atom_site_label_2
_geom_angle_atom_site_label_3
_geom_angle
_geom_angle_site_symmetry_1
_geom_angle_site_symmetry_3
N1 Ir1 Cl1 89.4(4) . .
N1 Ir1 N2 159.7(6) . .
N1 Ir1 N3 99.4(6) . .
N2 Ir1 Cl1 90.5(5) . .
N2 Ir1 N3 100.9(7) . .
N3 Ir1 Cl1 91.9(5) . .
C2 Ir1 Cl1 95.1(6) . .
C2 Ir1 N1 79.6(7) . .
C2 Ir1 N2 80.2(6) . .
C2 Ir1 N3 172.9(8) . .
C2 Ir1 C25 92.1(8) . .
C25 Ir1 Cl1 172.5(6) . .
C25 Ir1 N1 89.9(7) . .
C25 Ir1 N2 92.7(7) . .
C25 Ir1 N3 80.8(7) . .
C7 N1 Ir1 115.8(11) . .
C7 N1 C15 120.6(14) . .
C15 N1 Ir1 123.7(12) . .
C16 N2 Ir1 114.8(13) . .
C16 N2 C24 121.7(18) . .
C24 N2 Ir1 123.5(14) . .
C31 N3 Ir1 112.6(13) . .
C35 N3 Ir1 127.0(15) . .
C35 N3 C31 120.4(19) . .
C2 C1 C7 111.0(15) . .
C6 C1 C2 116.2(17) . .
C6 C1 C7 132.6(18) . .
C1 C2 Ir1 119.1(13) . .
C1 C2 C3 124.8(17) . .
C3 C2 Ir1 116.0(14) . .
C2 C3 C4 116(2) . .
C2 C3 C16 115(2) . .
C4 C3 C16 129(2) . .
C5 C4 C3 119(2) . .
C4 C5 C6 123(2) . .
C1 C6 C5 121(2) . .
N1 C7 C1 114.0(15) . .
N1 C7 C8 119.2(15) . .
C8 C7 C1 126.8(15) . .
C9 C8 C7 123.9(17) . .
C13 C8 C7 118.9(16) . .
C13 C8 C9 117.1(17) . .
C10 C9 C8 122(2) . .
C9 C10 C11 120.0(19) . .
C12 C11 C10 118.2(19) . .
C11 C12 C13 121.6(19) . .
C8 C13 C12 121.2(17) . .
C14 C13 C8 118.9(16) . .
C14 C13 C12 119.8(17) . .
C15 C14 C13 120.7(17) . .
C14 C15 N1 121.7(17) . .
N2 C16 C3 113.6(19) . .
N2 C16 C17 117.9(18) . .
C17 C16 C3 128(2) . .
C18 C17 C16 121.9(19) . .
C18 C17 C22 117.7(18) . .
C22 C17 C16 120.4(18) . .
C19 C18 C17 121(2) . .
C20 C19 C18 121(2) . .
C19 C20 C21 119(2) . .
C22 C21 C20 122(2) . .
C21 C22 C17 118.9(19) . .
C21 C22 C23 123.7(19) . .
C23 C22 C17 117.4(18) . .
C24 C23 C22 119.0(18) . .
N2 C24 C23 122.4(19) . .
C26 C25 Ir1 128.0(17) . .
C26 C25 C30 120(2) . .
C30 C25 Ir1 111.7(15) . .
C25 C26 C27 121(2) . .
C26 C27 C28 119(2) . .
C29 C28 C27 122(2) . .
C28 C29 C30 119(2) . .
C25 C30 C31 118.7(18) . .
C29 C30 C25 118.4(19) . .
C29 C30 C31 122.8(18) . .
N3 C31 C30 116.0(16) . .
N3 C31 C32 117.6(19) . .
C32 C31 C30 126(2) . .
C33 C32 C31 120(2) . .
C34 C33 C32 121(2) . .
C33 C34 C35 115(2) . .
N3 C35 C34 125(2) . .
N4 Ir2 Cl2 90.2(4) 2_565 .
N4 Ir2 Cl2 90.2(4) . .
N4 Ir2 N4 160.5(8) . 2_565
N4 Ir2 N5 99.7(4) 2_565 .
N4 Ir2 N5 99.7(4) . .
N5 Ir2 Cl2 92.5(6) . .
C36 Ir2 Cl2 92.7(9) . .
C36 Ir2 N4 80.3(4) . 2_565
C36 Ir2 N4 80.3(4) . .
C36 Ir2 N5 174.8(11) . .
C36 Ir2 C49 97.0(12) . .
C49 Ir2 Cl2 170.3(9) . .
C49 Ir2 N4 91.4(5) . .
C49 Ir2 N4 91.4(5) . 2_565
C49 Ir2 N5 77.7(10) . .
C40 N4 Ir2 116.3(11) . .
C40 N4 C48 118.0(15) . .
C48 N4 Ir2 125.5(12) . .
C55 N5 Ir2 116.0(16) . .
C59 N5 Ir2 126.5(19) . .
C59 N5 C55 117(2) . .
C37 C36 Ir2 116.8(12) . .
C37 C36 Ir2 116.8(12) 2_565 .
C37 C36 C37 124(2) 2_565 .
C36 C37 C40 111.7(16) . .
C38 C37 C36 115.5(17) . .
C38 C37 C40 132.7(16) . .
C39 C38 C37 122.1(19) . .
C38 C39 C38 121(3) 2_565 .
N4 C40 C37 112.8(15) . .
N4 C40 C41 121.8(18) . .
C41 C40 C37 125.3(17) . .
C40 C41 C42 125(2) . .
C40 C41 C46 118.4(19) . .
C46 C41 C42 116.8(19) . .
C43 C42 C41 122(2) . .
C44 C43 C42 118(2) . .
C43 C44 C45 125(3) . .
C44 C45 C46 117(2) . .
C41 C46 C45 120(2) . .
C41 C46 C47 118.9(17) . .
C47 C46 C45 121.3(19) . .
C48 C47 C46 119.0(18) . .
C47 C48 N4 123.2(18) . .
C50 C49 Ir2 127(2) . .
C54 C49 Ir2 118(2) . .
C54 C49 C50 114(3) . .
C51 C50 C49 123(3) . .
C52 C51 C50 120(3) . .
C51 C52 C53 120(3) . .
C52 C53 C54 121(2) . .
C49 C54 C53 122(3) . .
C49 C54 C55 116(3) . .
C53 C54 C55 121(2) . .
N5 C55 C54 112(2) . .
N5 C55 C56 123(2) . .
C56 C55 C54 126(2) . .
C57 C56 C55 120(3) . .
C56 C57 C58 119(3) . .
C59 C58 C57 119(3) . .
N5 C59 C58 122(3) . .

loop_
_geom_bond_atom_site_label_1
_geom_bond_atom_site_label_2
_geom_bond_distance
_geom_bond_site_symmetry_2
Ir1 Cl1 2.462(7) .
Ir1 N1 2.043(13) .
Ir1 N2 2.064(17) .
Ir1 N3 2.183(16) .
Ir1 C2 1.945(17) .
Ir1 C25 2.04(2) .
N1 C7 1.36(2) .
N1 C15 1.37(2) .
N2 C16 1.36(2) .
N2 C24 1.36(3) .
N3 C31 1.35(2) .
N3 C35 1.30(3) .
C1 C2 1.40(2) .
C1 C6 1.36(3) .
C1 C7 1.50(2) .
C2 C3 1.41(3) .
C3 C4 1.42(3) .
C3 C16 1.44(2) .
C4 C5 1.36(3) .
C5 C6 1.39(3) .
C7 C8 1.45(2) .
C8 C9 1.41(3) .
C8 C13 1.40(2) .
C9 C10 1.39(3) .
C10 C11 1.43(3) .
C11 C12 1.37(3) .
C12 C13 1.40(2) .
C13 C14 1.39(2) .
C14 C15 1.35(2) .
C16 C17 1.44(3) .
C17 C18 1.43(3) .
C17 C22 1.43(3) .
C18 C19 1.39(3) .
C19 C20 1.36(3) .
C20 C21 1.41(3) .
C21 C22 1.40(3) .
C22 C23 1.42(3) .
C23 C24 1.38(3) .
C25 C26 1.34(3) .
C25 C30 1.45(3) .
C26 C27 1.39(3) .
C27 C28 1.41(3) .
C28 C29 1.33(3) .
C29 C30 1.42(3) .
C30 C31 1.45(3) .
C31 C32 1.40(3) .
C32 C33 1.38(3) .
C33 C34 1.35(3) .
C34 C35 1.40(3) .
Ir2 Cl2 2.461(9) .
Ir2 N4 2.041(13) 2_565
Ir2 N4 2.040(13) .
Ir2 N5 2.13(2) .
Ir2 C36 1.95(3) .
Ir2 C49 1.96(4) .
N4 C40 1.37(2) .
N4 C48 1.38(2) .
N5 C55 1.36(3) .
N5 C59 1.35(3) .
C36 C37 1.43(2) .
C36 C37 1.43(2) 2_565
C37 C38 1.41(2) .
C37 C40 1.49(3) .
C38 C39 1.38(2) .
C39 C38 1.38(2) 2_565
C40 C41 1.40(3) .
C41 C42 1.42(3) .
C41 C46 1.41(3) .
C42 C43 1.38(3) .
C43 C44 1.34(3) .
C44 C45 1.35(3) .
C45 C46 1.44(3) .
C46 C47 1.41(3) .
C47 C48 1.36(2) .
C49 C50 1.46(4) .
C49 C54 1.39(4) .
C50 C51 1.40(4) .
C51 C52 1.35(3) .
C52 C53 1.42(4) .
C53 C54 1.42(4) .
C54 C55 1.46(3) .
C55 C56 1.37(3) .
C56 C57 1.36(4) .
C57 C58 1.40(4) .
C58 C59 1.38(3) .
O1 C60 1.45(3) .
O2 C61 1.51(4) .
O3 C62 1.39(6) .
